data_7105963
loop_
_publ_author_name
'Tamas Panda'
'Pradip Pachfule'
'Yifei Chen'
'Jianwen Jiang'
'Rahul Banerjee'

_publ_section_title
;
 Amino Functionalized Zeolitic Tetrazolate Framework (ZTF) with High
 Capacity for Storage of Carbon Dioxide
;
_journal_name_full Chem.Commun.
_journal_page_first 2011
_journal_paper_doi 10.1039/c0cc04169f
_journal_volume 47
_journal_year 2011
_chemical_formula_moiety 'C2 H4 N10 Zn, C3 H6 N O'
_chemical_formula_sum 'C5 H10 N11 O Zn'
_chemical_formula_weight 305.61
_chemical_name_common Zn-Tetrazole
_chemical_name_systematic
;
?
;
_space_group_IT_number 9
_symmetry_cell_setting monoclinic
_symmetry_space_group_name_Hall 'C -2yc'
_symmetry_space_group_name_H-M 'C 1 c 1'
_atom_sites_solution_hydrogens geom
_atom_sites_solution_primary direct
_atom_sites_solution_secondary difmap
_audit_creation_method SHELXL-97
_cell_angle_alpha 90.00
_cell_angle_beta 131.20(2)
_cell_angle_gamma 90.00
_cell_formula_units_Z 4
_cell_length_a 13.330(3)
_cell_length_b 15.327(3)
_cell_length_c 8.7796(17)
_cell_measurement_reflns_used 819
_cell_measurement_temperature 293(2)
_cell_measurement_theta_max 23.01
_cell_measurement_theta_min 4.78
_cell_volume 1349.6(6)
_computing_cell_refinement 'Bruker SMART'
_computing_data_collection 'Bruker SMART'
_computing_data_reduction 'Bruker SAINT'
_computing_molecular_graphics 'Bruker SHELXTL'
_computing_publication_material 'Bruker SHELXTL'
_computing_structure_refinement 'Bruker SHELXTL'
_computing_structure_solution 'Bruker SHELXTL'
_diffrn_ambient_temperature 293(2)
_diffrn_measured_fraction_theta_full 0.957
_diffrn_measured_fraction_theta_max 0.957
_diffrn_measurement_device_type 'CCD area detector'
_diffrn_measurement_method 'phi and omega scans'
_diffrn_radiation_monochromator graphite
_diffrn_radiation_source 'fine-focus sealed tube'
_diffrn_radiation_type MoK\a
_diffrn_radiation_wavelength 0.71073
_diffrn_reflns_av_R_equivalents 0.0695
_diffrn_reflns_av_sigmaI/netI 0.0593
_diffrn_reflns_limit_h_max 17
_diffrn_reflns_limit_h_min -17
_diffrn_reflns_limit_k_max 19
_diffrn_reflns_limit_k_min -20
_diffrn_reflns_limit_l_max 11
_diffrn_reflns_limit_l_min -11
_diffrn_reflns_number 7544
_diffrn_reflns_theta_full 28.09
_diffrn_reflns_theta_max 28.09
_diffrn_reflns_theta_min 2.43
_exptl_absorpt_coefficient_mu 1.829
_exptl_absorpt_correction_T_max 0.9653
_exptl_absorpt_correction_T_min 0.9486
_exptl_absorpt_correction_type multi-scan
_exptl_absorpt_process_details 'Blessing, Acta Cryst. (1995) A51 33-58'
_exptl_crystal_colour Colorless
_exptl_crystal_density_diffrn 1.504
_exptl_crystal_density_method 'not measured'
_exptl_crystal_description Prismic
_exptl_crystal_F_000 620
_exptl_crystal_size_max 0.20
_exptl_crystal_size_mid 0.16
_exptl_crystal_size_min 0.10
_refine_diff_density_max 1.017
_refine_diff_density_min -0.442
_refine_diff_density_rms 0.123
_refine_ls_abs_structure_details 'Flack H D (1983), Acta Cryst. A39, 876-881'
_refine_ls_abs_structure_Flack 0.001(1)
_refine_ls_extinction_method none
_refine_ls_goodness_of_fit_ref 1.051
_refine_ls_hydrogen_treatment constr
_refine_ls_matrix_type full
_refine_ls_number_parameters 174
_refine_ls_number_reflns 3042
_refine_ls_number_restraints 2
_refine_ls_restrained_S_all 1.050
_refine_ls_R_factor_all 0.0531
_refine_ls_R_factor_gt 0.0510
_refine_ls_shift/su_max 0.013
_refine_ls_shift/su_mean 0.000
_refine_ls_structure_factor_coef Fsqd
_refine_ls_weighting_details 'calc w=1/[\s^2^(Fo^2^)+(0.0906P)^2^+0.0000P] where P=(Fo^2^+2Fc^2^)/3'
_refine_ls_weighting_scheme calc
_refine_ls_wR_factor_gt 0.1283
_refine_ls_wR_factor_ref 0.1301
_reflns_number_gt 2879
_reflns_number_total 3042
_reflns_threshold_expression >2sigma(I)
_cod_data_source_file C0CC04169F.TXT
_cod_data_source_block rbtp119t
_cod_depositor_comments
;
The following automatic conversions were performed:

'_symmetry_cell_setting' value 'Monoclinic' changed to 'monoclinic'
according to the built-in table from CIF Core dictionary named
'cif_core.dic' version 2.4.1 from 2010-06-29.

Automatic conversion script
Id: cif_fix_values 1646 2011-03-28 12:23:43Z adriana 
;
_cod_original_cell_volume 1349.7(5)
_cod_original_sg_symbol_H-M Cc
_cod_database_code 7105963

loop_
_symmetry_equiv_pos_as_xyz
'x, y, z'
'x, -y, z+1/2'
'x+1/2, y+1/2, z'
'x+1/2, -y+1/2, z+1/2'

loop_
_atom_site_label
_atom_site_type_symbol
_atom_site_fract_x
_atom_site_fract_y
_atom_site_fract_z
_atom_site_U_iso_or_equiv
_atom_site_adp_type
_atom_site_occupancy
_atom_site_symmetry_multiplicity
_atom_site_calc_flag
_atom_site_refinement_flags
_atom_site_disorder_assembly
_atom_site_disorder_group
Zn1 Zn -0.02543(5) 0.86229(2) 0.13267(6) 0.02280(16) Uani 1 1 d . . .
N1 N 0.1166(4) 0.7736(3) 0.2790(6) 0.0277(8) Uani 1 1 d . . .
N2 N 0.0892(4) 0.6936(3) 0.1921(7) 0.0396(10) Uani 1 1 d . . .
N3 N 0.3142(5) 0.8363(4) 0.5804(9) 0.0487(14) Uani 1 1 d . . .
H3A H 0.2704 0.8770 0.5444 0.073 Uiso 1 1 d . . .
H3B H 0.4017 0.8296 0.6968 0.073 Uiso 1 1 d . . .
N4 N 0.2978(4) 0.6947(3) 0.4600(7) 0.0278(9) Uani 1 1 d . . .
N5 N 0.1938(5) 0.6472(3) 0.2972(9) 0.0398(11) Uani 1 1 d . . .
N6 N 0.1224(5) 0.9468(3) 0.0400(8) 0.0432(11) Uani 1 1 d . . .
N7 N 0.1248(4) 1.0128(3) -0.0452(8) 0.0433(12) Uani 1 1 d . . .
N8 N -0.0057(4) 0.9344(3) -0.0355(7) 0.0280(9) Uani 1 1 d . . .
N9 N -0.0003(4) 0.9525(3) 0.3188(7) 0.0302(9) Uani 1 1 d . . .
N10 N -0.2087(5) 1.0089(4) -0.2802(11) 0.0600(18) Uani 1 1 d . . .
H10A H -0.2449 1.0610 -0.3085 0.090 Uiso 1 1 d . . .
H10B H -0.2475 0.9719 -0.2631 0.090 Uiso 1 1 d . . .
C1 C 0.2471(4) 0.7720(3) 0.4455(7) 0.0263(9) Uani 1 1 d . . .
C2 C -0.0774(5) 0.9981(3) -0.1715(7) 0.0289(9) Uani 1 1 d . . .
O1 O 0.5781(8) 0.8583(4) 0.0392(14) 0.046(2) Uani 0.57 1 d P . .
N11 N 0.4621(11) 0.7963(5) 0.1099(16) 0.076(2) Uani 1 1 d . . .
C3 C 0.5059(11) 0.8653(6) 0.0846(15) 0.085(3) Uani 1 1 d . . .
C4 C 0.3687(11) 0.7968(10) 0.1477(18) 0.105(4) Uani 1 1 d . . .
H4A H 0.4035 0.7605 0.2623 0.158 Uiso 1 1 calc R . .
H4B H 0.2835 0.7748 0.0307 0.158 Uiso 1 1 calc R . .
H4C H 0.3585 0.8553 0.1746 0.158 Uiso 1 1 calc R . .
C5 C 0.4987(13) 0.7080(6) 0.079(2) 0.107(4) Uani 1 1 d . . .
H5A H 0.4194 0.6794 -0.0362 0.161 Uiso 1 1 calc R . .
H5B H 0.5405 0.6726 0.1972 0.161 Uiso 1 1 calc R . .
H5C H 0.5592 0.7162 0.0557 0.161 Uiso 1 1 calc R . .
O1A O 0.467(2) 0.9514(6) 0.111(4) 0.077(5) Uani 0.43 1 d P . .

loop_
_atom_site_aniso_label
_atom_site_aniso_U_11
_atom_site_aniso_U_22
_atom_site_aniso_U_33
_atom_site_aniso_U_23
_atom_site_aniso_U_13
_atom_site_aniso_U_12
Zn1 0.0154(2) 0.0185(2) 0.0276(2) 0.0004(3) 0.01119(18) 0.0003(3)
N1 0.019(2) 0.022(2) 0.031(2) 0.0015(16) 0.0114(18) 0.0003(16)
N2 0.023(2) 0.028(2) 0.046(2) -0.0087(19) 0.0132(19) 0.0026(18)
N3 0.023(2) 0.034(2) 0.052(3) -0.017(2) 0.009(2) 0.006(2)
N4 0.0165(18) 0.024(2) 0.034(2) -0.0050(18) 0.0128(16) -0.0010(16)
N5 0.021(2) 0.028(2) 0.050(3) -0.0118(19) 0.014(2) -0.0008(16)
N6 0.026(2) 0.042(3) 0.056(3) 0.020(2) 0.025(2) 0.006(2)
N7 0.021(2) 0.039(3) 0.058(3) 0.019(2) 0.021(2) 0.0047(19)
N8 0.0196(19) 0.027(2) 0.036(2) 0.0071(17) 0.0173(18) 0.0055(17)
N9 0.0192(19) 0.026(2) 0.043(2) -0.0054(18) 0.0196(19) -0.0042(16)
N10 0.025(2) 0.050(3) 0.086(4) 0.043(3) 0.028(3) 0.013(2)
C1 0.0149(19) 0.026(2) 0.029(2) 0.0019(16) 0.0105(18) 0.0034(16)
C2 0.0234(19) 0.022(2) 0.035(2) 0.0011(19) 0.0168(18) 0.0001(17)
O1 0.046(4) 0.050(5) 0.069(5) -0.031(4) 0.049(4) -0.029(3)
N11 0.082(5) 0.090(5) 0.070(5) -0.010(5) 0.056(5) -0.001(6)
C3 0.066(6) 0.076(6) 0.057(5) -0.025(4) 0.016(4) -0.030(4)
C4 0.088(7) 0.161(13) 0.094(7) 0.010(8) 0.072(6) 0.002(8)
C5 0.177(13) 0.054(5) 0.137(10) 0.002(6) 0.123(11) 0.017(7)
O1A 0.069(8) 0.035(5) 0.130(14) -0.035(10) 0.066(10) -0.012(9)

loop_
_atom_type_symbol
_atom_type_description
_atom_type_scat_dispersion_real
_atom_type_scat_dispersion_imag
_atom_type_scat_source
C C 0.0033 0.0016 'International Tables Vol C Tables 4.2.6.8 and 6.1.1.4'
N N 0.0061 0.0033 'International Tables Vol C Tables 4.2.6.8 and 6.1.1.4'
O O 0.0106 0.0060 'International Tables Vol C Tables 4.2.6.8 and 6.1.1.4'
Zn Zn 0.2839 1.4301 'International Tables Vol C Tables 4.2.6.8 and 6.1.1.4'
H H 0.0000 0.0000 'International Tables Vol C Tables 4.2.6.8 and 6.1.1.4'

loop_
_geom_angle_atom_site_label_1
_geom_angle_atom_site_label_2
_geom_angle_atom_site_label_3
_geom_angle
_geom_angle_site_symmetry_1
_geom_angle_site_symmetry_3
_geom_angle_publ_flag
N1 Zn1 N4 110.1(2) . 4_464 ?
N1 Zn1 N9 111.93(18) . . ?
N4 Zn1 N9 114.01(18) 4_464 . ?
N1 Zn1 N8 109.03(18) . . ?
N4 Zn1 N8 110.41(18) 4_464 . ?
N9 Zn1 N8 100.91(19) . . ?
C1 N1 N2 105.7(4) . . ?
C1 N1 Zn1 136.1(3) . . ?
N2 N1 Zn1 117.9(3) . . ?
N5 N2 N1 109.7(4) . . ?
C1 N3 H3A 110.7 . . ?
C1 N3 H3B 121.5 . . ?
H3A N3 H3B 127.8 . . ?
C1 N4 N5 105.8(4) . . ?
C1 N4 Zn1 137.9(3) . 4_565 ?
N5 N4 Zn1 116.2(3) . 4_565 ?
N2 N5 N4 109.5(4) . . ?
N7 N6 N8 109.2(4) . . ?
N6 N7 N9 109.6(4) . 2_574 ?
C2 N8 N6 105.1(4) . . ?
C2 N8 Zn1 134.4(4) . . ?
N6 N8 Zn1 116.4(3) . . ?
C2 N9 N7 105.8(4) 2_575 2_575 ?
C2 N9 Zn1 137.0(4) 2_575 . ?
N7 N9 Zn1 115.9(3) 2_575 . ?
C2 N10 H10A 121.9 . . ?
C2 N10 H10B 117.1 . . ?
H10A N10 H10B 111.9 . . ?
N4 C1 N3 124.9(4) . . ?
N4 C1 N1 109.4(4) . . ?
N3 C1 N1 125.6(4) . . ?
N9 C2 N8 110.3(4) 2_574 . ?
N9 C2 N10 126.0(5) 2_574 . ?
N8 C2 N10 123.8(5) . . ?
C3 N11 C4 125.0(11) . . ?
C3 N11 C5 117.5(11) . . ?
C4 N11 C5 117.3(10) . . ?
O1 C3 N11 120.5(10) . . ?
O1 C3 O1A 122.3(12) . . ?
N11 C3 O1A 117.2(15) . . ?
N11 C4 H4A 109.5 . . ?
N11 C4 H4B 109.5 . . ?
H4A C4 H4B 109.5 . . ?
N11 C4 H4C 109.5 . . ?
H4A C4 H4C 109.5 . . ?
H4B C4 H4C 109.5 . . ?
N11 C5 H5A 109.5 . . ?
N11 C5 H5B 109.5 . . ?
H5A C5 H5B 109.5 . . ?
N11 C5 H5C 109.5 . . ?
H5A C5 H5C 109.5 . . ?
H5B C5 H5C 109.5 . . ?

loop_
_geom_bond_atom_site_label_1
_geom_bond_atom_site_label_2
_geom_bond_distance
_geom_bond_site_symmetry_2
_geom_bond_publ_flag
Zn1 N1 1.969(4) . ?
Zn1 N4 1.976(4) 4_464 ?
Zn1 N9 1.993(5) . ?
Zn1 N8 1.996(4) . ?
N1 C1 1.346(6) . ?
N1 N2 1.361(6) . ?
N2 N5 1.268(6) . ?
N3 C1 1.333(7) . ?
N3 H3A 0.7662 . ?
N3 H3B 0.9197 . ?
N4 C1 1.329(6) . ?
N4 N5 1.372(7) . ?
N4 Zn1 1.976(4) 4_565 ?
N6 N7 1.272(7) . ?
N6 N8 1.378(6) . ?
N7 N9 1.366(6) 2_574 ?
N8 C2 1.337(6) . ?
N9 C2 1.324(6) 2_575 ?
N9 N7 1.366(6) 2_575 ?
N10 C2 1.342(7) . ?
N10 H10A 0.8799 . ?
N10 H10B 0.8453 . ?
C2 N9 1.324(6) 2_574 ?
O1 C3 1.266(15) . ?
N11 C3 1.295(13) . ?
N11 C4 1.486(13) . ?
N11 C5 1.524(11) . ?
C3 O1A 1.488(16) . ?
C4 H4A 0.9600 . ?
C4 H4B 0.9600 . ?
C4 H4C 0.9600 . ?
C5 H5A 0.9600 . ?
C5 H5B 0.9600 . ?
C5 H5C 0.9600 . ?

loop_
_geom_torsion_atom_site_label_1
_geom_torsion_atom_site_label_2
_geom_torsion_atom_site_label_3
_geom_torsion_atom_site_label_4
_geom_torsion
_geom_torsion_site_symmetry_1
_geom_torsion_site_symmetry_2
_geom_torsion_site_symmetry_3
_geom_torsion_site_symmetry_4
_geom_torsion_publ_flag
N4 Zn1 N1 C1 -159.9(5) 4_464 . . . ?
N9 Zn1 N1 C1 -32.0(6) . . . . ?
N8 Zn1 N1 C1 78.8(6) . . . . ?
N4 Zn1 N1 N2 27.9(5) 4_464 . . . ?
N9 Zn1 N1 N2 155.8(4) . . . . ?
N8 Zn1 N1 N2 -93.4(4) . . . . ?
C1 N1 N2 N5 0.2(7) . . . . ?
Zn1 N1 N2 N5 174.7(4) . . . . ?
N1 N2 N5 N4 -0.6(7) . . . . ?
C1 N4 N5 N2 0.8(7) . . . . ?
Zn1 N4 N5 N2 -175.3(4) 4_565 . . . ?
N8 N6 N7 N9 -0.2(7) . . . 2_574 ?
N7 N6 N8 C2 0.3(7) . . . . ?
N7 N6 N8 Zn1 -160.4(4) . . . . ?
N1 Zn1 N8 C2 174.8(5) . . . . ?
N4 Zn1 N8 C2 53.6(5) 4_464 . . . ?
N9 Zn1 N8 C2 -67.3(5) . . . . ?
N1 Zn1 N8 N6 -31.9(4) . . . . ?
N4 Zn1 N8 N6 -153.0(4) 4_464 . . . ?
N9 Zn1 N8 N6 86.1(4) . . . . ?
N1 Zn1 N9 C2 -147.5(5) . . . 2_575 ?
N4 Zn1 N9 C2 -21.7(6) 4_464 . . 2_575 ?
N8 Zn1 N9 C2 96.7(5) . . . 2_575 ?
N1 Zn1 N9 N7 47.9(4) . . . 2_575 ?
N4 Zn1 N9 N7 173.7(4) 4_464 . . 2_575 ?
N8 Zn1 N9 N7 -68.0(4) . . . 2_575 ?
N5 N4 C1 N3 176.6(6) . . . . ?
Zn1 N4 C1 N3 -8.8(9) 4_565 . . . ?
N5 N4 C1 N1 -0.6(6) . . . . ?
Zn1 N4 C1 N1 174.1(4) 4_565 . . . ?
N2 N1 C1 N4 0.2(6) . . . . ?
Zn1 N1 C1 N4 -172.6(4) . . . . ?
N2 N1 C1 N3 -176.9(6) . . . . ?
Zn1 N1 C1 N3 10.2(9) . . . . ?
N6 N8 C2 N9 -0.2(6) . . . 2_574 ?
Zn1 N8 C2 N9 155.2(4) . . . 2_574 ?
N6 N8 C2 N10 180.0(6) . . . . ?
Zn1 N8 C2 N10 -24.6(9) . . . . ?
C4 N11 C3 O1 -175.1(10) . . . . ?
C5 N11 C3 O1 -1.2(17) . . . . ?
C4 N11 C3 O1A 5(2) . . . . ?
C5 N11 C3 O1A 178.6(13) . . . . ?
